data_4121558
loop_
_publ_author_name
'Han, Xin-Bao'
'Zhang, Zhi-Ming'
'Zhang, Teng'
'Li, Yang-Guang'
'Lin, Wenbin'
'You, Wansheng'
'Su, Zhong-Min'
'Wang, En-Bo'

_publ_section_title
;
 Polyoxometalate-based cobalt-phosphate molecular catalysts for visible
 light-driven water oxidation.
;
_journal_issue 14
_journal_name_full 'Journal of the American Chemical Society'
_journal_page_first 5359
_journal_page_last 5366
_journal_paper_doi 10.1021/ja412886e
_journal_volume 136
_journal_year 2014
_chemical_formula_sum 'Co16 H116 Na32 O216 P4 Si4 W36'
_chemical_formula_weight 12106.33
_chemical_name_systematic
; 
 ? 
;
_space_group_IT_number 197
_symmetry_cell_setting cubic
_symmetry_space_group_name_Hall 'I 2 2 3'
_symmetry_space_group_name_H-M 'I 2 3'
_atom_sites_solution_hydrogens NONE
_atom_sites_solution_primary direct
_atom_sites_solution_secondary difmap
_audit_creation_method SHELXL-97
_cell_angle_alpha 90.00
_cell_angle_beta 90.00
_cell_angle_gamma 90.00
_cell_formula_units_Z 2
_cell_length_a 23.950(3)
_cell_length_b 23.950(3)
_cell_length_c 23.950(3)
_cell_measurement_temperature 293(2)
_cell_measurement_theta_max 24.98
_cell_measurement_theta_min 3.18
_cell_volume 13738(3)
_computing_structure_refinement 'SHELXL-97 (Sheldrick, 1997)'
_computing_structure_solution 'SHELXS-97 (Sheldrick, 1990)'
_diffrn_ambient_temperature 293(2)
_diffrn_detector_area_resol_mean 0.01
_diffrn_measured_fraction_theta_full 0.997
_diffrn_measured_fraction_theta_max 0.997
_diffrn_measurement_device_type 'Rigaku R-AXIS RAPID IP'
_diffrn_measurement_method Oscillation
_diffrn_radiation_monochromator graphite
_diffrn_radiation_source 'fine-focus sealed tube'
_diffrn_radiation_type MoK\a
_diffrn_radiation_wavelength 0.71073
_diffrn_reflns_av_R_equivalents 0.1598
_diffrn_reflns_av_sigmaI/netI 0.0771
_diffrn_reflns_limit_h_max 28
_diffrn_reflns_limit_h_min -28
_diffrn_reflns_limit_k_max 28
_diffrn_reflns_limit_k_min -28
_diffrn_reflns_limit_l_max 28
_diffrn_reflns_limit_l_min -28
_diffrn_reflns_number 49441
_diffrn_reflns_theta_full 24.98
_diffrn_reflns_theta_max 24.98
_diffrn_reflns_theta_min 3.18
_diffrn_standards_decay_% none
_diffrn_standards_interval_count 0
_diffrn_standards_interval_time 0
_diffrn_standards_number 0
_exptl_absorpt_coefficient_mu 16.123
_exptl_absorpt_correction_T_max 0.3982
_exptl_absorpt_correction_T_min 0.0789
_exptl_absorpt_correction_type multi-scan
_exptl_absorpt_process_details 'ABSCOR by T.Higashi    8 March, 1995'
_exptl_crystal_colour 'dark purple'
_exptl_crystal_density_diffrn 2.927
_exptl_crystal_density_method 'not measured'
_exptl_crystal_description BLOCK
_exptl_crystal_F_000 10816
_exptl_crystal_size_max 0.32
_exptl_crystal_size_mid 0.08
_exptl_crystal_size_min 0.07
_refine_diff_density_max 1.386
_refine_diff_density_min -1.073
_refine_diff_density_rms 0.251
_refine_ls_abs_structure_details 'Flack H D (1983), Acta Cryst. A39, 876-881'
_refine_ls_abs_structure_Flack -0.02(3)
_refine_ls_extinction_method none
_refine_ls_goodness_of_fit_ref 0.904
_refine_ls_hydrogen_treatment NONE
_refine_ls_matrix_type full
_refine_ls_number_parameters 221
_refine_ls_number_reflns 4055
_refine_ls_number_restraints 24
_refine_ls_restrained_S_all 0.903
_refine_ls_R_factor_all 0.0679
_refine_ls_R_factor_gt 0.0516
_refine_ls_shift/su_max 0.001
_refine_ls_shift/su_mean 0.000
_refine_ls_structure_factor_coef Fsqd
_refine_ls_weighting_details 'calc w=1/[\s^2^(Fo^2^)+(0.0835P)^2^+0.0000P] where P=(Fo^2^+2Fc^2^)/3'
_refine_ls_weighting_scheme calc
_refine_ls_wR_factor_gt 0.1183
_refine_ls_wR_factor_ref 0.1267
_reflns_number_gt 3356
_reflns_number_total 4055
_reflns_threshold_expression >2sigma(I)
_cod_data_source_file ja412886e_si_006.cif
_cod_data_source_block 1
_cod_depositor_comments
;
The following automatic conversions were performed:

'_symmetry_cell_setting' value 'Cubic' changed to 'cubic' according
to
/usr/data/users/saulius/automatic-downloads/rss-feeds/ACS/lib/dictionaries/cif_core.dic
dictionary named 'cif_core.dic' version 2.4.2 from
2011-04-26.

'_exptl_absorpt_correction_type' value 'MULTI-SCAN'
changed to 'multi-scan' according to
/usr/data/users/saulius/automatic-downloads/rss-feeds/ACS/lib/dictionaries/cif_core.dic
dictionary named 'cif_core.dic' version 2.4.2 from 2011-04-26.

Automatic conversion script
Id: cif_fix_values 2281 2013-09-26 08:29:07Z andrius 

 Adding full bibliography for 4121557--4121563.cif.
;
_cod_original_sg_symbol_H-M I23
_cod_database_code 4121558

loop_
_symmetry_equiv_pos_as_xyz
'x, y, z'
'-x, -y, z'
'-x, y, -z'
'x, -y, -z'
'z, x, y'
'z, -x, -y'
'-z, -x, y'
'-z, x, -y'
'y, z, x'
'-y, z, -x'
'y, -z, -x'
'-y, -z, x'
'x+1/2, y+1/2, z+1/2'
'-x+1/2, -y+1/2, z+1/2'
'-x+1/2, y+1/2, -z+1/2'
'x+1/2, -y+1/2, -z+1/2'
'z+1/2, x+1/2, y+1/2'
'z+1/2, -x+1/2, -y+1/2'
'-z+1/2, -x+1/2, y+1/2'
'-z+1/2, x+1/2, -y+1/2'
'y+1/2, z+1/2, x+1/2'
'-y+1/2, z+1/2, -x+1/2'
'y+1/2, -z+1/2, -x+1/2'
'-y+1/2, -z+1/2, x+1/2'

loop_
_atom_site_label
_atom_site_type_symbol
_atom_site_fract_x
_atom_site_fract_y
_atom_site_fract_z
_atom_site_U_iso_or_equiv
_atom_site_adp_type
_atom_site_occupancy
_atom_site_symmetry_multiplicity
_atom_site_calc_flag
_atom_site_refinement_flags
W1 W 0.72017(3) 0.91875(4) 0.87536(4) 0.0326(2) Uani 1 1 d .
W2 W 0.79257(4) 0.95635(4) 0.76281(4) 0.0333(2) Uani 1 1 d .
W3 W 0.70154(4) 0.77648(4) 0.81416(4) 0.0401(3) Uani 1 1 d .
Co1 Co 0.95260(10) 0.95260(10) 0.95260(10) 0.0191(9) Uani 1 3 d S
Co2 Co 0.84629(10) 0.97167(11) 0.88716(11) 0.0251(6) Uani 1 1 d .
P1 P 0.92065(18) 1.07935(18) 0.92065(18) 0.0183(16) Uani 1 3 d S
Si1 Si 0.8345(2) 0.8345(2) 0.8345(2) 0.025(2) Uani 1 3 d S
O1 O 0.8064(5) 0.8965(5) 0.8381(5) 0.023(3) Uani 1 1 d .
O2 O 0.7369(6) 0.8623(6) 0.9295(6) 0.036(4) Uani 1 1 d .
O3 O 0.7057(6) 0.7946(7) 0.7348(6) 0.041(4) Uani 1 1 d .
O4 O 0.7263(6) 0.7652(6) 0.8869(6) 0.034(3) Uani 1 1 d .
O5 O 0.7239(6) 0.9561(6) 0.8033(6) 0.041(4) Uani 1 1 d .
O6 O 0.9312(5) 0.9587(5) 0.8682(5) 0.019(3) Uani 1 1 d .
O7 O 0.7626(6) 0.9717(6) 0.9106(6) 0.036(3) Uani 1 1 d .
O8 O 0.7952(6) 0.7952(6) 0.7952(6) 0.035(6) Uani 1 3 d S
O9 O 0.8625(5) 1.0522(5) 0.9187(5) 0.025(3) Uani 1 1 d .
O10 O 0.9582(5) 1.0418(5) 0.9582(5) 0.023(5) Uani 1 3 d S
O11 O 0.6536(6) 0.9378(7) 0.8950(7) 0.048(4) Uani 1 1 d .
O12 O 0.6954(6) 0.8533(5) 0.8306(6) 0.034(3) Uani 1 1 d .
O13 O 0.6324(8) 0.7564(7) 0.8179(8) 0.059(5) Uani 1 1 d .
O14 O 0.8246(5) 1.0041(6) 0.8109(5) 0.029(3) Uani 1 1 d .
O15 O 0.7732(7) 0.9997(7) 0.7092(6) 0.047(4) Uani 1 1 d .
Na1 Na 0.7866(6) 1.1208(6) 0.9109(6) 0.091(4) Uani 1 1 d .
Na2 Na 0.6497(13) 1.1039(12) 0.9108(15) 0.101(10) Uani 0.50 1 d P
O1W O 0.7279(9) 1.0650(8) 0.9642(8) 0.069(5) Uani 1 1 d U
O2W O 0.7124(13) 1.1826(12) 0.8969(12) 0.116(9) Uani 1 1 d U
O3W O 0.7125(15) 1.0733(13) 0.8399(14) 0.136(11) Uani 1 1 d U
O4W O 0.8230(17) 1.1770(17) 0.8230(17) 0.170(9) Uani 1 3 d SU
O5W O 0.612(2) 1.147(2) 1.012(3) 0.26(2) Uiso 1 1 d .

loop_
_atom_site_aniso_label
_atom_site_aniso_U_11
_atom_site_aniso_U_22
_atom_site_aniso_U_33
_atom_site_aniso_U_23
_atom_site_aniso_U_13
_atom_site_aniso_U_12
W1 0.0218(4) 0.0345(5) 0.0417(5) -0.0039(4) -0.0035(4) -0.0016(4)
W2 0.0350(5) 0.0348(5) 0.0301(5) 0.0028(4) -0.0117(4) 0.0009(4)
W3 0.0326(5) 0.0406(6) 0.0472(6) -0.0075(4) -0.0092(4) -0.0133(4)
Co1 0.0191(9) 0.0191(9) 0.0191(9) -0.0001(10) -0.0001(10) -0.0001(10)
Co2 0.0202(14) 0.0295(14) 0.0255(14) -0.0006(11) -0.0035(11) -0.0011(11)
P1 0.0183(16) 0.0183(16) 0.0183(16) 0.0024(18) -0.0024(18) 0.0024(18)
Si1 0.025(2) 0.025(2) 0.025(2) -0.003(2) -0.003(2) -0.003(2)
O1 0.022(7) 0.025(7) 0.021(6) 0.003(5) 0.003(5) -0.005(5)
O2 0.025(7) 0.037(8) 0.046(9) -0.010(7) -0.004(7) 0.000(6)
O3 0.034(8) 0.044(9) 0.045(9) -0.004(7) -0.007(7) -0.011(7)
O4 0.028(7) 0.039(8) 0.037(8) 0.003(7) 0.004(6) -0.010(6)
O5 0.033(8) 0.044(9) 0.045(9) -0.015(7) -0.023(7) 0.012(7)
O6 0.018(6) 0.022(6) 0.018(6) 0.001(5) 0.002(5) -0.006(5)
O7 0.028(8) 0.032(8) 0.047(9) -0.014(7) -0.003(7) -0.001(6)
O8 0.035(6) 0.035(6) 0.035(6) 0.007(7) 0.007(7) 0.007(7)
O9 0.025(7) 0.022(7) 0.027(7) -0.009(6) 0.007(6) -0.001(5)
O10 0.023(5) 0.023(5) 0.023(5) 0.003(5) -0.003(5) 0.003(5)
O11 0.029(8) 0.051(10) 0.065(11) -0.012(9) -0.011(8) 0.003(8)
O12 0.048(9) 0.012(6) 0.042(9) -0.005(6) -0.008(7) -0.008(6)
O13 0.060(12) 0.050(11) 0.067(12) -0.004(9) -0.021(10) -0.030(9)
O14 0.028(7) 0.031(7) 0.028(7) -0.011(6) -0.015(6) 0.000(6)
O15 0.062(11) 0.043(9) 0.037(8) 0.020(7) -0.011(8) -0.007(8)
Na1 0.076(8) 0.102(10) 0.095(10) 0.017(8) 0.004(8) 0.019(8)
Na2 0.087(19) 0.073(18) 0.14(3) -0.037(18) 0.009(19) -0.003(15)
O1W 0.080(9) 0.065(8) 0.063(8) -0.026(7) -0.001(7) 0.007(7)
O2W 0.129(12) 0.110(12) 0.110(12) 0.002(9) -0.003(9) -0.001(9)
O3W 0.147(14) 0.132(13) 0.129(13) 0.002(9) -0.004(9) 0.009(9)
O4W 0.170(9) 0.170(9) 0.170(9) 0.002(6) -0.002(6) 0.002(6)

loop_
_atom_type_symbol
_atom_type_description
_atom_type_scat_dispersion_real
_atom_type_scat_dispersion_imag
_atom_type_scat_source
O O 0.0106 0.0060 'International Tables Vol C Tables 4.2.6.8 and 6.1.1.4'
H H 0.0000 0.0000 'International Tables Vol C Tables 4.2.6.8 and 6.1.1.4'
W W -0.8490 6.8722 'International Tables Vol C Tables 4.2.6.8 and 6.1.1.4'
Co Co 0.3494 0.9721 'International Tables Vol C Tables 4.2.6.8 and 6.1.1.4'
P P 0.1023 0.0942 'International Tables Vol C Tables 4.2.6.8 and 6.1.1.4'
Si Si 0.0817 0.0704 'International Tables Vol C Tables 4.2.6.8 and 6.1.1.4'
Na Na 0.0362 0.0249 'International Tables Vol C Tables 4.2.6.8 and 6.1.1.4'

loop_
_geom_angle_atom_site_label_1
_geom_angle_atom_site_label_2
_geom_angle_atom_site_label_3
_geom_angle
_geom_angle_site_symmetry_1
_geom_angle_site_symmetry_3
O11 W1 O7 101.9(7) . .
O11 W1 O2 101.3(7) . .
O7 W1 O2 93.5(6) . .
O11 W1 O5 99.4(7) . .
O7 W1 O5 93.7(6) . .
O2 W1 O5 156.3(6) . .
O11 W1 O12 94.5(7) . .
O7 W1 O12 163.6(6) . .
O2 W1 O12 82.6(6) . .
O5 W1 O12 84.2(6) . .
O11 W1 O1 173.0(7) . .
O7 W1 O1 80.9(5) . .
O2 W1 O1 84.9(5) . .
O5 W1 O1 73.9(5) . .
O12 W1 O1 82.9(5) . .
O15 W2 O14 102.1(7) . .
O15 W2 O2 101.4(7) . 9
O14 W2 O2 92.8(6) . 9
O15 W2 O5 98.6(7) . .
O14 W2 O5 92.5(6) . .
O2 W2 O5 157.7(6) 9 .
O15 W2 O4 95.1(7) . 9
O14 W2 O4 162.7(6) . 9
O2 W2 O4 82.1(6) 9 9
O5 W2 O4 86.4(6) . 9
O15 W2 O1 172.5(7) . .
O14 W2 O1 80.4(6) . .
O2 W2 O1 85.4(5) 9 .
O5 W2 O1 74.2(5) . .
O4 W2 O1 82.7(5) 9 .
O13 W3 O4 102.5(7) . .
O13 W3 O12 100.7(8) . .
O4 W3 O12 88.3(6) . .
O13 W3 O3 99.4(8) . 5
O4 W3 O3 88.2(6) . 5
O12 W3 O3 159.8(7) . 5
O13 W3 O3 99.3(7) . .
O4 W3 O3 158.1(6) . .
O12 W3 O3 89.4(6) . .
O3 W3 O3 86.4(9) 5 .
O13 W3 O8 170.4(8) . .
O4 W3 O8 84.5(6) . .
O12 W3 O8 85.9(6) . .
O3 W3 O8 74.0(6) 5 .
O3 W3 O8 73.6(6) . .
O6 Co1 O6 81.3(5) 9 .
O6 Co1 O6 81.3(5) 9 5
O6 Co1 O6 81.3(5) . 5
O6 Co1 O10 107.5(4) 9 4_577
O6 Co1 O10 166.9(3) . 4_577
O6 Co1 O10 90.3(5) 5 4_577
O6 Co1 O10 166.9(3) 9 .
O6 Co1 O10 90.3(5) . .
O6 Co1 O10 107.5(4) 5 .
O10 Co1 O10 82.6(7) 4_577 .
O6 Co1 O10 90.3(5) 9 2_775
O6 Co1 O10 107.5(4) . 2_775
O6 Co1 O10 166.9(3) 5 2_775
O10 Co1 O10 82.6(7) 4_577 2_775
O10 Co1 O10 82.6(7) . 2_775
O6 Co2 O14 173.8(5) 5 .
O6 Co2 O7 91.2(5) 5 .
O14 Co2 O7 89.8(6) . .
O6 Co2 O6 82.1(6) 5 .
O14 Co2 O6 96.2(5) . .
O7 Co2 O6 171.0(5) . .
O6 Co2 O9 95.0(5) 5 .
O14 Co2 O9 91.1(5) . .
O7 Co2 O9 94.6(5) . .
O6 Co2 O9 92.0(5) . .
O6 Co2 O1 99.2(5) 5 .
O14 Co2 O1 75.1(5) . .
O7 Co2 O1 75.2(5) . .
O6 Co2 O1 99.9(5) . .
O9 Co2 O1 162.6(5) . .
O9 P1 O9 111.6(5) . 12_775
O9 P1 O9 111.6(5) . 6_577
O9 P1 O9 111.6(5) 12_775 6_577
O9 P1 O10 107.3(6) . .
O9 P1 O10 107.3(6) 12_775 .
O9 P1 O10 107.3(6) 6_577 .
O9 P1 Na1 109.3(6) . 6_577
O9 P1 Na1 74.5(6) 12_775 6_577
O9 P1 Na1 42.2(6) 6_577 6_577
O10 P1 Na1 139.5(3) . 6_577
O9 P1 Na1 74.5(6) . 12_775
O9 P1 Na1 42.2(6) 12_775 12_775
O9 P1 Na1 109.3(6) 6_577 12_775
O10 P1 Na1 139.5(3) . 12_775
Na1 P1 Na1 68.5(4) 6_577 12_775
O9 P1 Na1 42.2(6) . .
O9 P1 Na1 109.3(6) 12_775 .
O9 P1 Na1 74.5(6) 6_577 .
O10 P1 Na1 139.5(3) . .
Na1 P1 Na1 68.5(4) 6_577 .
Na1 P1 Na1 68.5(4) 12_775 .
O1 Si1 O1 110.3(5) 9 .
O1 Si1 O1 110.3(5) 9 5
O1 Si1 O1 110.3(5) . 5
O1 Si1 O8 108.6(5) 9 .
O1 Si1 O8 108.6(5) . .
O1 Si1 O8 108.6(5) 5 .
Si1 O1 W1 126.7(7) . .
Si1 O1 W2 125.3(7) . .
W1 O1 W2 91.7(4) . .
Si1 O1 Co2 123.8(7) . .
W1 O1 Co2 89.6(4) . .
W2 O1 Co2 88.5(4) . .
W2 O2 W1 157.0(8) 5 .
W3 O3 W3 120.0(8) 9 .
W3 O4 W2 151.1(8) . 5
W2 O5 W1 119.4(7) . .
Co2 O6 Co1 94.2(5) 9 .
Co2 O6 Co2 129.7(6) 9 .
Co1 O6 Co2 92.2(4) . .
W1 O7 Co2 114.2(7) . .
Si1 O8 W3 123.6(5) . .
Si1 O8 W3 123.6(5) . 9
W3 O8 W3 92.3(7) . 9
Si1 O8 W3 123.6(5) . 5
W3 O8 W3 92.3(7) . 5
W3 O8 W3 92.3(7) 9 5
P1 O9 Co2 124.4(7) . .
P1 O9 Na1 112.9(8) . .
Co2 O9 Na1 116.7(7) . .
P1 O10 Co1 120.2(5) . .
P1 O10 Co1 120.2(5) . 4_577
Co1 O10 Co1 96.9(6) . 4_577
P1 O10 Co1 120.2(5) . 2_775
Co1 O10 Co1 96.9(6) . 2_775
Co1 O10 Co1 96.9(6) 4_577 2_775
W3 O12 W1 149.0(8) . .
W2 O14 Co2 116.0(7) . .
W2 O14 Na1 126.6(7) . 12_775
Co2 O14 Na1 112.6(6) . 12_775
O1W Na1 O2W 89.0(10) . .
O1W Na1 O9 91.2(7) . .
O2W Na1 O9 175.5(11) . .
O1W Na1 O14 89.7(7) . 6_577
O2W Na1 O14 87.8(9) . 6_577
O9 Na1 O14 96.7(6) . 6_577
O1W Na1 O4W 158.3(13) . .
O2W Na1 O4W 79.2(15) . .
O9 Na1 O4W 99.0(13) . .
O14 Na1 O4W 107.8(7) 6_577 .
O1W Na1 O3W 72.9(10) . .
O2W Na1 O3W 71.2(11) . .
O9 Na1 O3W 104.6(9) . .
O14 Na1 O3W 152.6(10) 6_577 .
O4W Na1 O3W 86.0(11) . .
O1W Na1 Na2 47.8(9) . .
O2W Na1 Na2 47.4(9) . .
O9 Na1 Na2 130.7(8) . .
O14 Na1 Na2 107.3(8) 6_577 .
O4W Na1 Na2 112.8(15) . .
O3W Na1 Na2 45.4(10) . .
O1W Na1 P1 111.7(7) . .
O2W Na1 P1 157.1(9) . .
O9 Na1 P1 24.9(3) . .
O14 Na1 P1 82.8(5) 6_577 .
O4W Na1 P1 83.8(14) . .
O3W Na1 P1 123.0(9) . .
Na2 Na1 P1 155.5(7) . .
O1W Na1 Na1 157.3(8) . 6_577
O2W Na1 Na1 101.4(9) . 6_577
O9 Na1 Na1 79.9(4) . 6_577
O14 Na1 Na1 70.9(7) 6_577 6_577
O4W Na1 Na1 44.3(9) . 6_577
O3W Na1 Na1 129.4(8) . 6_577
Na2 Na1 Na1 148.4(7) . 6_577
P1 Na1 Na1 55.8(2) . 6_577
O1W Na1 Na1 132.2(9) . 12_775
O2W Na1 Na1 117.3(8) . 12_775
O9 Na1 Na1 59.5(5) . 12_775
O14 Na1 Na1 127.7(6) 6_577 12_775
O4W Na1 Na1 44.3(9) . 12_775
O3W Na1 Na1 78.8(9) . 12_775
Na2 Na1 Na1 123.8(8) . 12_775
P1 Na1 Na1 55.8(2) . 12_775
Na1 Na1 Na1 60.000(2) 6_577 12_775
O3W Na2 O1W 76.9(12) . .
O3W Na2 O2W 75.6(14) . .
O1W Na2 O2W 83.9(13) . .
O3W Na2 O5W 159.9(19) . .
O1W Na2 O5W 86.4(16) . .
O2W Na2 O5W 91.8(16) . .
O3W Na2 Na1 54.0(10) . .
O1W Na2 Na1 44.6(8) . .
O2W Na2 Na1 44.9(9) . .
O5W Na2 Na1 106.1(15) . .
Na1 O1W Na2 87.6(11) . .
Na1 O2W Na2 87.7(12) . .
Na2 O3W Na1 80.6(12) . .
Na1 O4W Na1 91.4(18) 6_577 .
Na1 O4W Na1 91.4(18) 6_577 12_775
Na1 O4W Na1 91.4(18) . 12_775

loop_
_geom_bond_atom_site_label_1
_geom_bond_atom_site_label_2
_geom_bond_distance
_geom_bond_site_symmetry_2
W1 O11 1.724(15) .
W1 O7 1.831(13) .
W1 O2 1.917(15) .
W1 O5 1.945(16) .
W1 O12 1.989(13) .
W1 O1 2.313(12) .
W2 O15 1.716(13) .
W2 O14 1.795(12) .
W2 O2 1.893(14) 9
W2 O5 1.910(16) .
W2 O4 1.990(14) 9
W2 O1 2.327(12) .
W3 O13 1.727(17) .
W3 O4 1.860(14) .
W3 O12 1.888(12) .
W3 O3 1.930(14) 5
W3 O3 1.952(16) .
W3 O8 2.332(15) .
Co1 O6 2.091(12) 9
Co1 O6 2.091(12) .
Co1 O6 2.091(12) 5
Co1 O10 2.145(10) 4_577
Co1 O10 2.145(10) .
Co1 O10 2.145(10) 2_775
Co2 O6 2.038(13) 5
Co2 O14 2.051(13) .
Co2 O7 2.080(14) .
Co2 O6 2.107(12) .
Co2 O9 2.107(12) .
Co2 O1 2.352(13) .
P1 O9 1.538(13) .
P1 O9 1.538(12) 12_775
P1 O9 1.538(12) 6_577
P1 O10 1.56(2) .
P1 Na1 3.368(14) 6_577
P1 Na1 3.368(14) 12_775
P1 Na1 3.368(15) .
Si1 O1 1.633(13) 9
Si1 O1 1.633(13) .
Si1 O1 1.633(13) 5
Si1 O8 1.63(3) .
O2 W2 1.893(14) 5
O3 W3 1.930(14) 9
O4 W2 1.990(14) 5
O6 Co2 2.038(13) 9
O8 W3 2.332(15) 9
O8 W3 2.332(15) 5
O9 Na1 2.456(19) .
O10 Co1 2.145(10) 4_577
O10 Co1 2.145(10) 2_775
O14 Na1 2.49(2) 12_775
Na1 O1W 2.32(3) .
Na1 O2W 2.34(3) .
Na1 O14 2.49(2) 6_577
Na1 O4W 2.65(4) .
Na1 O3W 2.71(4) .
Na1 Na2 3.30(3) .
Na1 Na1 3.79(2) 6_577
Na1 Na1 3.79(2) 12_775
Na2 O3W 2.38(5) .
Na2 O1W 2.45(4) .
Na2 O2W 2.43(4) .
Na2 O5W 2.79(7) .
O4W Na1 2.65(4) 6_577
O4W Na1 2.65(4) 12_775
